data_7033397
loop_
_publ_author_name
'Zhang, Yuan-Zhu'
'Brown, Andrew J.'
'Meng, Yin-Shan'
'Sun, Hao-Ling'
'Gao, Song'

_publ_section_title
;
 Linear trinuclear cobalt(ii) single molecule magnet.
;
_journal_issue 6
_journal_name_full 'Dalton transactions (Cambridge, England : 2003)'
_journal_page_first 2865
_journal_page_last 2870
_journal_paper_doi 10.1039/c4dt03545c
_journal_volume 44
_journal_year 2015
_chemical_formula_sum 'C100 H92 B2 Co3 N8 O8'
_chemical_formula_weight 1732.23
_chemical_name_common Co3-BPh4
_chemical_name_systematic
; 
 ? 
;
_space_group_IT_number 2
_symmetry_cell_setting triclinic
_symmetry_space_group_name_Hall '-P 1'
_symmetry_space_group_name_H-M 'P -1'
_atom_sites_solution_hydrogens geom
_atom_sites_solution_primary direct
_atom_sites_solution_secondary difmap
_audit_creation_method SHELXL-97
_audit_update_record
;
2014-12-09 deposited with the CCDC.
2014-12-10 downloaded from the CCDC.
;
_cell_angle_alpha 72.292(2)
_cell_angle_beta 67.952(2)
_cell_angle_gamma 69.590(2)
_cell_formula_units_Z 1
_cell_length_a 11.5855(5)
_cell_length_b 14.4488(6)
_cell_length_c 15.1235(8)
_cell_measurement_reflns_used 20303
_cell_measurement_temperature 293(2)
_cell_measurement_theta_max 27.485
_cell_measurement_theta_min 3.395
_cell_volume 2154.99(18)
_computing_cell_refinement 'HKL Scalepack (Otwinowski & Minor, 1997)'
_computing_data_collection 'KappaCCD (Nonius B. V., 1998)'
_computing_data_reduction 'HKL Denzo (Otwinowski & Minor, 1997) & maXus (Mackay et al., 1998)'
_computing_molecular_graphics 'Bruker SHELXTL V5.1 (Sheldrick, 1998)'
_computing_publication_material CrystalMaker
_computing_structure_refinement 'SHELXL-97 (Sheldrick, 1997)'
_computing_structure_solution 'SHELXS-97 (Sheldrick, 1990)'
_diffrn_ambient_temperature 293(2)
_diffrn_detector_area_resol_mean 0.76
_diffrn_measured_fraction_theta_full 0.990
_diffrn_measured_fraction_theta_max 0.990
_diffrn_measurement_device_type 'NONIUS KappaCCD'
_diffrn_measurement_method CCD
_diffrn_radiation_monochromator graphite
_diffrn_radiation_source 'fine-focus sealed tube'
_diffrn_radiation_type MoK\a
_diffrn_radiation_wavelength 0.71073
_diffrn_reflns_av_R_equivalents 0.1345
_diffrn_reflns_limit_h_max 13
_diffrn_reflns_limit_h_min -13
_diffrn_reflns_limit_k_max 17
_diffrn_reflns_limit_k_min -17
_diffrn_reflns_limit_l_max 18
_diffrn_reflns_limit_l_min -17
_diffrn_reflns_number 29358
_diffrn_reflns_theta_full 25.03
_diffrn_reflns_theta_max 25.03
_diffrn_reflns_theta_min 3.43
_exptl_absorpt_coefficient_mu 0.634
_exptl_absorpt_correction_T_max 0.9751
_exptl_absorpt_correction_T_min 0.8575
_exptl_absorpt_correction_type empirical
_exptl_absorpt_process_details '(Blessing, 1995, 1997)'
_exptl_crystal_colour Brown
_exptl_crystal_density_diffrn 1.335
_exptl_crystal_density_method 'not measured'
_exptl_crystal_description Plate
_exptl_crystal_F_000 903
_exptl_crystal_size_max 0.25
_exptl_crystal_size_mid 0.14
_exptl_crystal_size_min 0.04
_refine_diff_density_max 0.406
_refine_diff_density_min -0.312
_refine_diff_density_rms 0.051
_refine_ls_extinction_method none
_refine_ls_goodness_of_fit_ref 0.834
_refine_ls_hydrogen_treatment constr
_refine_ls_matrix_type full
_refine_ls_number_parameters 547
_refine_ls_number_reflns 7538
_refine_ls_number_restraints 38
_refine_ls_restrained_S_all 0.870
_refine_ls_R_factor_all 0.1626
_refine_ls_R_factor_gt 0.0484
_refine_ls_shift/su_max 0.000
_refine_ls_shift/su_mean 0.000
_refine_ls_structure_factor_coef Fsqd
_refine_ls_weighting_details 'calc w=1/[\s^2^(Fo^2^)+(0.0379P)^2^+0.0000P] where P=(Fo^2^+2Fc^2^)/3'
_refine_ls_weighting_scheme calc
_refine_ls_wR_factor_gt 0.0872
_refine_ls_wR_factor_ref 0.1080
_reflns_number_gt 3147
_reflns_number_total 7538
_reflns_threshold_expression >2sigma(I)
_cod_data_source_file c4dt03545c2.cif
_cod_data_source_block 1-co3
_cod_depositor_comments
;
The following automatic conversions were performed:

'_symmetry_cell_setting' value 'Triclinic' changed to 'triclinic'
according to
/usr/data/users/saulius/crontab/automatic-downloads/rss-feeds/RSC/lib/dictionaries/cif_core.dic
dictionary named 'cif_core.dic' version 2.4.2 from 2011-04-26.

Automatic conversion script
Id: cif_fix_values 2935 2014-11-11 08:27:57Z andrius 

 Adding full bibliography for 7033397.cif.
;
_cod_original_cell_volume 2154.99(17)
_cod_original_sg_symbol_H-M P-1
_cod_database_code 7033397
_diffrn_reflns_av_unetl/netl 0.1896

loop_
_symmetry_equiv_pos_as_xyz
'x, y, z'
'-x, -y, -z'

loop_
_atom_site_label
_atom_site_type_symbol
_atom_site_fract_x
_atom_site_fract_y
_atom_site_fract_z
_atom_site_U_iso_or_equiv
_atom_site_adp_type
_atom_site_occupancy
_atom_site_symmetry_multiplicity
_atom_site_calc_flag
_atom_site_refinement_flags
_atom_site_disorder_assembly
_atom_site_disorder_group
Co1 Co 0.0000 0.0000 0.5000 0.0452(3) Uani 1 2 d S . .
Co2 Co -0.04945(6) -0.20016(5) 0.52262(4) 0.0523(2) Uani 1 1 d . . .
O1 O 0.1573(2) 0.0499(2) 0.46540(18) 0.0476(8) Uani 1 1 d . . .
O2 O 0.0857(2) -0.1572(2) 0.54495(18) 0.0480(8) Uani 1 1 d . . .
O3 O 0.0750(3) -0.3413(2) 0.4869(2) 0.0779(10) Uani 1 1 d . . .
N1 N 0.0685(3) -0.0316(2) 0.3580(2) 0.0413(9) Uani 1 1 d . . .
N2 N -0.0509(3) -0.1432(3) 0.3783(2) 0.0501(10) Uani 1 1 d . . .
N3 N -0.1043(3) -0.2598(3) 0.6663(2) 0.0516(10) Uani 1 1 d . . .
N4 N -0.2223(4) -0.2801(3) 0.5898(3) 0.0614(11) Uani 1 1 d . . .
B1 B -0.3772(5) -0.3120(4) 1.0916(3) 0.0436(13) Uani 1 1 d . . .
C1 C 0.2703(4) 0.0293(3) 0.3947(3) 0.0469(11) Uani 1 1 d . . .
C2 C 0.3790(4) 0.0412(3) 0.4031(3) 0.0613(13) Uani 1 1 d . . .
H2A H 0.3733 0.0610 0.4580 0.074 Uiso 1 1 calc R . .
C3 C 0.4962(4) 0.0240(4) 0.3306(4) 0.0710(15) Uani 1 1 d . . .
H3A H 0.5687 0.0310 0.3381 0.085 Uiso 1 1 calc R . .
C4 C 0.5068(5) -0.0034(4) 0.2477(3) 0.0674(15) Uani 1 1 d . . .
H4A H 0.5850 -0.0127 0.1984 0.081 Uiso 1 1 calc R . .
C5 C 0.4010(4) -0.0168(3) 0.2389(3) 0.0595(13) Uani 1 1 d . . .
H5A H 0.4081 -0.0352 0.1829 0.071 Uiso 1 1 calc R . .
C6 C 0.2818(4) -0.0035(3) 0.3124(3) 0.0464(11) Uani 1 1 d . . .
C7 C 0.1805(4) -0.0267(3) 0.2978(3) 0.0498(12) Uani 1 1 d . . .
H7A H 0.1979 -0.0399 0.2370 0.060 Uiso 1 1 calc R . .
C8 C -0.0099(4) -0.0607(4) 0.3232(3) 0.0475(12) Uani 1 1 d . . .
C9 C -0.0425(4) -0.0073(4) 0.2393(3) 0.0590(13) Uani 1 1 d . . .
H9A H -0.0144 0.0499 0.2033 0.071 Uiso 1 1 calc R . .
C10 C -0.1178(4) -0.0409(4) 0.2101(3) 0.0685(15) Uani 1 1 d . . .
H10A H -0.1422 -0.0055 0.1545 0.082 Uiso 1 1 calc R . .
C11 C -0.1571(5) -0.1270(4) 0.2635(4) 0.0711(15) Uani 1 1 d . . .
H11A H -0.2049 -0.1523 0.2436 0.085 Uiso 1 1 calc R . .
C12 C -0.1227(4) -0.1735(4) 0.3467(3) 0.0623(14) Uani 1 1 d . . .
H12A H -0.1512 -0.2301 0.3840 0.075 Uiso 1 1 calc R . .
C13 C 0.1271(4) -0.1916(3) 0.6222(3) 0.0503(12) Uani 1 1 d . . .
C14 C 0.2430(5) -0.1754(3) 0.6157(3) 0.0619(13) Uani 1 1 d . . .
H14A H 0.2880 -0.1413 0.5572 0.074 Uiso 1 1 calc R . .
C15 C 0.2923(5) -0.2084(4) 0.6935(4) 0.0744(15) Uani 1 1 d . . .
H15A H 0.3702 -0.1973 0.6858 0.089 Uiso 1 1 calc R . .
C16 C 0.2281(6) -0.2575(4) 0.7822(4) 0.0778(16) Uani 1 1 d . . .
H16A H 0.2608 -0.2786 0.8347 0.093 Uiso 1 1 calc R . .
C17 C 0.1152(5) -0.2745(4) 0.7912(3) 0.0692(14) Uani 1 1 d . . .
H17A H 0.0713 -0.3078 0.8507 0.083 Uiso 1 1 calc R . .
C18 C 0.0629(4) -0.2433(3) 0.7134(3) 0.0545(12) Uani 1 1 d . . .
C19 C -0.0526(5) -0.2720(3) 0.7315(3) 0.0628(14) Uani 1 1 d . . .
H19A H -0.0919 -0.3013 0.7948 0.075 Uiso 1 1 calc R . .
C20 C -0.2082(4) -0.2971(3) 0.6779(3) 0.0558(13) Uani 1 1 d . . .
C21 C -0.2824(5) -0.3446(4) 0.7625(3) 0.0709(15) Uani 1 1 d . . .
H21A H -0.2698 -0.3537 0.8221 0.085 Uiso 1 1 calc R . .
C22 C -0.3756(5) -0.3780(4) 0.7556(4) 0.0872(18) Uani 1 1 d . . .
H22A H -0.4282 -0.4100 0.8110 0.105 Uiso 1 1 calc R . .
C23 C -0.3903(5) -0.3637(4) 0.6666(5) 0.0886(18) Uani 1 1 d . . .
H23A H -0.4523 -0.3864 0.6605 0.106 Uiso 1 1 calc R . .
C24 C -0.3118(5) -0.3151(4) 0.5859(4) 0.0878(18) Uani 1 1 d . . .
H24A H -0.3221 -0.3063 0.5255 0.105 Uiso 1 1 calc R . .
C25 C -0.2992(4) -0.4036(3) 1.0311(3) 0.0399(11) Uani 1 1 d . . .
C26 C -0.3625(4) -0.4707(3) 1.0323(3) 0.0520(12) Uani 1 1 d . . .
H26A H -0.4501 -0.4604 1.0660 0.062 Uiso 1 1 calc R . .
C27 C -0.3010(5) -0.5520(3) 0.9857(3) 0.0627(14) Uani 1 1 d . . .
H27A H -0.3474 -0.5946 0.9887 0.075 Uiso 1 1 calc R . .
C28 C -0.1714(5) -0.5695(3) 0.9349(3) 0.0628(14) Uani 1 1 d . . .
H28A H -0.1298 -0.6238 0.9035 0.075 Uiso 1 1 calc R . .
C29 C -0.1041(4) -0.5059(3) 0.9312(3) 0.0575(13) Uani 1 1 d . . .
H29A H -0.0166 -0.5167 0.8969 0.069 Uiso 1 1 calc R . .
C30 C -0.1677(4) -0.4251(3) 0.9790(3) 0.0473(11) Uani 1 1 d . . .
H30A H -0.1202 -0.3833 0.9760 0.057 Uiso 1 1 calc R . .
C31 C -0.2988(4) -0.2251(3) 1.0551(3) 0.0397(11) Uani 1 1 d . . .
C32 C -0.3424(4) -0.1256(4) 1.0102(3) 0.0479(12) Uani 1 1 d . . .
H32A H -0.4210 -0.1060 0.9976 0.058 Uiso 1 1 calc R . .
C33 C -0.1808(4) -0.2471(3) 1.0721(3) 0.0542(12) Uani 1 1 d . . .
H33A H -0.1484 -0.3114 1.1047 0.065 Uiso 1 1 calc R . .
C34 C -0.1098(4) -0.1776(4) 1.0425(3) 0.0640(14) Uani 1 1 d . . .
H34A H -0.0297 -0.1970 1.0528 0.077 Uiso 1 1 calc R . .
C35 C -0.1557(5) -0.0812(4) 0.9984(3) 0.0597(14) Uani 1 1 d . . .
H35A H -0.1080 -0.0345 0.9788 0.072 Uiso 1 1 calc R . .
C36 C -0.2742(5) -0.0542(3) 0.9834(3) 0.0547(13) Uani 1 1 d . . .
H36A H -0.3085 0.0118 0.9553 0.066 Uiso 1 1 calc R . .
C37 C -0.4317(5) -0.2908(4) 1.2718(4) 0.0730(15) Uani 1 1 d . . .
H37A H -0.4552 -0.2218 1.2473 0.088 Uiso 1 1 calc R . .
C38 C -0.4415(5) -0.3237(5) 1.3696(4) 0.0910(19) Uani 1 1 d . . .
H38A H -0.4720 -0.2770 1.4095 0.109 Uiso 1 1 calc R . .
C39 C -0.4068(6) -0.4239(6) 1.4079(4) 0.099(2) Uani 1 1 d . . .
H39A H -0.4118 -0.4463 1.4734 0.119 Uiso 1 1 calc R . .
C40 C -0.3641(6) -0.4911(5) 1.3474(4) 0.097(2) Uani 1 1 d . . .
H40A H -0.3417 -0.5599 1.3726 0.117 Uiso 1 1 calc R . .
C41 C -0.3541(4) -0.4577(4) 1.2498(3) 0.0674(14) Uani 1 1 d . . .
H41A H -0.3233 -0.5050 1.2105 0.081 Uiso 1 1 calc R . .
C42 C -0.3879(4) -0.3570(4) 1.2083(3) 0.0509(12) Uani 1 1 d . . .
C43 C -0.5200(4) -0.2642(3) 1.0752(3) 0.0459(11) Uani 1 1 d . . .
C44 C -0.6378(5) -0.2599(3) 1.1490(3) 0.0666(14) Uani 1 1 d . . .
H44A H -0.6377 -0.2826 1.2135 0.080 Uiso 1 1 calc R . .
C45 C -0.7555(5) -0.2225(4) 1.1289(5) 0.0804(18) Uani 1 1 d . . .
H45A H -0.8320 -0.2212 1.1799 0.096 Uiso 1 1 calc R . .
C46 C -0.7600(6) -0.1883(4) 1.0367(6) 0.0855(19) Uani 1 1 d . . .
H46A H -0.8390 -0.1634 1.0239 0.103 Uiso 1 1 calc R . .
C47 C -0.6476(6) -0.1906(3) 0.9620(4) 0.0706(15) Uani 1 1 d . . .
H47A H -0.6499 -0.1667 0.8981 0.085 Uiso 1 1 calc R . .
C48 C -0.5302(4) -0.2286(3) 0.9813(3) 0.0527(12) Uani 1 1 d . . .
H48A H -0.4548 -0.2304 0.9292 0.063 Uiso 1 1 calc R . .
C49 C 0.2093(4) -0.3424(3) 0.4209(3) 0.129(3) Uani 1 1 d . . .
H49A H 0.2554 -0.4096 0.4104 0.194 Uiso 1 1 calc R . .
H49B H 0.2530 -0.3205 0.4504 0.194 Uiso 1 1 calc R . .
H49C H 0.2054 -0.2979 0.3597 0.194 Uiso 1 1 calc R . .
O1S O 0.0253(4) -0.5612(3) 0.6841(3) 0.263(3) Uani 1 1 d RU . .
C1S C 0.0922(4) -0.4961(3) 0.6413(3) 0.122(4) Uani 0.50 1 d PRU A 1
H1SA H 0.1122 -0.4781 0.6889 0.183 Uiso 0.50 1 d PR B 1
H1SB H 0.1708 -0.5248 0.5953 0.183 Uiso 0.50 1 d PR C 1
H1SC H 0.0432 -0.4371 0.6078 0.183 Uiso 0.50 1 d PR D 1
C1S' C 0.0524(4) -0.5329(3) 0.5887(3) 0.142(5) Uani 0.50 1 d PRU A 2
H1SD H 0.0157 -0.5674 0.5653 0.212 Uiso 0.50 1 d PR E 2
H1SE H 0.0167 -0.4615 0.5719 0.212 Uiso 0.50 1 d PR F 2
H1SF H 0.1444 -0.5492 0.5594 0.212 Uiso 0.50 1 d PR G 2

loop_
_atom_site_aniso_label
_atom_site_aniso_U_11
_atom_site_aniso_U_22
_atom_site_aniso_U_33
_atom_site_aniso_U_23
_atom_site_aniso_U_13
_atom_site_aniso_U_12
Co1 0.0429(5) 0.0575(6) 0.0386(5) -0.0091(4) -0.0101(4) -0.0199(5)
Co2 0.0545(4) 0.0602(5) 0.0468(4) -0.0085(3) -0.0152(3) -0.0227(4)
O1 0.0401(18) 0.061(2) 0.0444(16) -0.0133(15) -0.0081(14) -0.0192(16)
O2 0.0488(18) 0.056(2) 0.0429(17) -0.0015(15) -0.0190(15) -0.0190(16)
O3 0.075(2) 0.065(2) 0.080(2) -0.0222(19) -0.0114(19) -0.009(2)
N1 0.037(2) 0.054(3) 0.0372(19) -0.0114(17) -0.0080(17) -0.0187(19)
N2 0.049(2) 0.059(3) 0.047(2) -0.013(2) -0.0150(19) -0.018(2)
N3 0.052(2) 0.062(3) 0.045(2) -0.004(2) -0.0148(19) -0.026(2)
N4 0.054(3) 0.085(3) 0.061(3) -0.016(2) -0.020(2) -0.032(2)
B1 0.041(3) 0.039(3) 0.052(3) -0.006(3) -0.016(2) -0.014(3)
C1 0.042(3) 0.051(3) 0.048(3) -0.004(2) -0.015(2) -0.017(2)
C2 0.051(3) 0.076(4) 0.065(3) -0.017(3) -0.016(3) -0.025(3)
C3 0.041(3) 0.075(4) 0.099(4) -0.012(3) -0.016(3) -0.028(3)
C4 0.050(3) 0.080(4) 0.066(3) -0.018(3) -0.003(3) -0.022(3)
C5 0.046(3) 0.070(4) 0.056(3) -0.015(3) -0.004(3) -0.019(3)
C6 0.041(3) 0.057(3) 0.041(3) -0.009(2) -0.012(2) -0.014(2)
C7 0.052(3) 0.059(3) 0.039(3) -0.011(2) -0.014(2) -0.014(3)
C8 0.046(3) 0.056(3) 0.040(3) -0.017(3) -0.011(2) -0.008(3)
C9 0.063(3) 0.069(4) 0.044(3) -0.011(3) -0.019(3) -0.014(3)
C10 0.060(3) 0.095(5) 0.059(3) -0.022(3) -0.028(3) -0.013(3)
C11 0.065(4) 0.099(5) 0.064(3) -0.024(3) -0.023(3) -0.030(3)
C12 0.064(3) 0.077(4) 0.061(3) -0.024(3) -0.016(3) -0.031(3)
C13 0.045(3) 0.045(3) 0.062(3) -0.010(3) -0.020(3) -0.011(3)
C14 0.056(3) 0.056(4) 0.073(3) 0.000(3) -0.028(3) -0.015(3)
C15 0.064(4) 0.060(4) 0.115(5) -0.004(3) -0.053(4) -0.018(3)
C16 0.106(5) 0.063(4) 0.089(4) 0.005(3) -0.061(4) -0.034(4)
C17 0.083(4) 0.071(4) 0.062(3) -0.003(3) -0.033(3) -0.028(3)
C18 0.056(3) 0.060(3) 0.055(3) -0.003(3) -0.025(3) -0.021(3)
C19 0.066(4) 0.071(4) 0.047(3) -0.010(3) -0.009(3) -0.024(3)
C20 0.049(3) 0.058(3) 0.061(3) -0.008(3) -0.018(3) -0.016(3)
C21 0.056(3) 0.091(4) 0.061(3) 0.004(3) -0.017(3) -0.032(3)
C22 0.068(4) 0.113(5) 0.078(4) 0.005(4) -0.020(3) -0.044(4)
C23 0.072(4) 0.106(5) 0.102(5) -0.017(4) -0.027(4) -0.041(4)
C24 0.078(4) 0.121(5) 0.078(4) -0.026(4) -0.019(3) -0.042(4)
C25 0.043(3) 0.036(3) 0.043(2) 0.002(2) -0.019(2) -0.014(2)
C26 0.046(3) 0.045(3) 0.064(3) -0.012(3) -0.013(2) -0.014(3)
C27 0.071(4) 0.045(3) 0.081(4) -0.010(3) -0.036(3) -0.015(3)
C28 0.065(4) 0.044(3) 0.082(4) -0.023(3) -0.029(3) -0.001(3)
C29 0.052(3) 0.056(4) 0.066(3) -0.020(3) -0.019(2) -0.008(3)
C30 0.042(3) 0.048(3) 0.056(3) -0.007(2) -0.021(2) -0.014(2)
C31 0.037(3) 0.040(3) 0.044(2) -0.011(2) -0.013(2) -0.009(2)
C32 0.047(3) 0.050(3) 0.055(3) -0.008(2) -0.021(2) -0.019(3)
C33 0.055(3) 0.043(3) 0.071(3) -0.012(2) -0.026(3) -0.012(3)
C34 0.042(3) 0.071(4) 0.092(4) -0.029(3) -0.017(3) -0.022(3)
C35 0.065(4) 0.062(4) 0.060(3) -0.012(3) -0.009(3) -0.038(3)
C36 0.069(4) 0.044(3) 0.053(3) -0.001(2) -0.020(3) -0.023(3)
C37 0.085(4) 0.070(4) 0.064(4) -0.018(3) -0.025(3) -0.015(3)
C38 0.110(5) 0.105(6) 0.064(4) -0.026(4) -0.028(3) -0.026(4)
C39 0.131(6) 0.123(6) 0.055(4) 0.006(4) -0.039(4) -0.056(5)
C40 0.145(6) 0.082(5) 0.069(4) 0.016(4) -0.044(4) -0.049(4)
C41 0.088(4) 0.062(4) 0.054(3) 0.002(3) -0.027(3) -0.028(3)
C42 0.049(3) 0.052(3) 0.051(3) -0.009(3) -0.015(2) -0.016(3)
C43 0.040(3) 0.035(3) 0.066(3) -0.017(2) -0.014(2) -0.011(2)
C44 0.045(3) 0.069(4) 0.084(4) -0.030(3) -0.005(3) -0.015(3)
C45 0.038(4) 0.065(4) 0.133(5) -0.044(4) -0.002(4) -0.013(3)
C46 0.055(4) 0.050(4) 0.173(7) -0.026(4) -0.055(5) -0.012(3)
C47 0.074(4) 0.049(4) 0.111(4) -0.009(3) -0.054(4) -0.020(3)
C48 0.054(3) 0.045(3) 0.072(3) -0.012(3) -0.031(3) -0.014(3)
C49 0.089(5) 0.134(6) 0.097(5) -0.018(4) 0.000(4) 0.014(4)
O1S 0.301(6) 0.221(6) 0.226(6) -0.027(5) -0.038(5) -0.083(5)
C1S 0.102(7) 0.132(8) 0.120(7) 0.032(6) -0.069(6) -0.026(6)
C1S' 0.176(8) 0.084(7) 0.140(7) -0.049(6) 0.003(6) -0.039(6)

loop_
_atom_type_symbol
_atom_type_description
_atom_type_scat_dispersion_real
_atom_type_scat_dispersion_imag
_atom_type_scat_source
C C 0.0033 0.0016 'International Tables Vol C Tables 4.2.6.8 and 6.1.1.4'
H H 0.0000 0.0000 'International Tables Vol C Tables 4.2.6.8 and 6.1.1.4'
B B 0.0013 0.0007 'International Tables Vol C Tables 4.2.6.8 and 6.1.1.4'
N N 0.0061 0.0033 'International Tables Vol C Tables 4.2.6.8 and 6.1.1.4'
O O 0.0106 0.0060 'International Tables Vol C Tables 4.2.6.8 and 6.1.1.4'
Co Co 0.3494 0.9721 'International Tables Vol C Tables 4.2.6.8 and 6.1.1.4'

loop_
_geom_angle_atom_site_label_1
_geom_angle_atom_site_label_2
_geom_angle_atom_site_label_3
_geom_angle
_geom_angle_site_symmetry_1
_geom_angle_site_symmetry_3
O1 Co1 O1 180.00(13) . 2_556
O1 Co1 N1 88.29(11) . .
O1 Co1 N1 91.71(11) 2_556 .
O1 Co1 N1 91.71(11) . 2_556
O1 Co1 N1 88.29(11) 2_556 2_556
N1 Co1 N1 180.0 . 2_556
O1 Co1 O2 82.09(10) . 2_556
O1 Co1 O2 97.91(10) 2_556 2_556
N1 Co1 O2 94.66(11) . 2_556
N1 Co1 O2 85.34(11) 2_556 2_556
O1 Co1 O2 97.91(10) . .
O1 Co1 O2 82.09(10) 2_556 .
N1 Co1 O2 85.34(11) . .
N1 Co1 O2 94.66(11) 2_556 .
O2 Co1 O2 180.00(15) 2_556 .
N3 Co2 O2 88.41(13) . .
N3 Co2 N2 161.30(15) . .
O2 Co2 N2 109.48(13) . .
N3 Co2 O1 96.22(12) . 2_556
O2 Co2 O1 82.40(10) . 2_556
N2 Co2 O1 81.31(12) . 2_556
N3 Co2 O3 92.86(13) . .
O2 Co2 O3 95.76(12) . .
N2 Co2 O3 90.75(13) . .
O1 Co2 O3 170.67(11) 2_556 .
N3 Co2 N4 59.88(14) . .
O2 Co2 N4 148.29(12) . .
N2 Co2 N4 102.06(14) . .
O1 Co2 N4 99.51(11) 2_556 .
O3 Co2 N4 86.89(13) . .
C1 O1 Co1 128.5(3) . .
C1 O1 Co2 121.4(2) . 2_556
Co1 O1 Co2 94.30(11) . 2_556
C13 O2 Co2 126.1(3) . .
C13 O2 Co1 121.9(3) . .
Co2 O2 Co1 93.02(11) . .
C49 O3 Co2 117.3(2) . .
C7 N1 C8 115.2(3) . .
C7 N1 Co1 124.0(3) . .
C8 N1 Co1 120.8(2) . .
C12 N2 C8 117.0(4) . .
C12 N2 Co2 118.1(3) . .
C8 N2 Co2 122.9(3) . .
C19 N3 C20 126.2(4) . .
C19 N3 Co2 129.9(3) . .
C20 N3 Co2 103.5(3) . .
C24 N4 C20 116.1(4) . .
C24 N4 Co2 154.9(3) . .
C20 N4 Co2 88.9(3) . .
C43 B1 C25 107.5(4) . .
C43 B1 C31 110.8(4) . .
C25 B1 C31 111.5(3) . .
C43 B1 C42 111.6(3) . .
C25 B1 C42 109.4(4) . .
C31 B1 C42 106.1(3) . .
O1 C1 C2 118.8(4) . .
O1 C1 C6 122.5(4) . .
C2 C1 C6 118.8(4) . .
C1 C2 C3 120.7(4) . .
C4 C3 C2 120.8(5) . .
C5 C4 C3 119.2(4) . .
C4 C5 C6 121.6(4) . .
C5 C6 C1 118.8(4) . .
C5 C6 C7 116.4(4) . .
C1 C6 C7 124.8(4) . .
N1 C7 C6 128.4(4) . .
N2 C8 C9 122.5(4) . .
N2 C8 N1 115.5(4) . .
C9 C8 N1 122.0(4) . .
C10 C9 C8 118.4(5) . .
C9 C10 C11 120.1(5) . .
C12 C11 C10 117.3(5) . .
N2 C12 C11 124.6(5) . .
O2 C13 C14 118.6(4) . .
O2 C13 C18 125.2(4) . .
C14 C13 C18 116.1(4) . .
C15 C14 C13 122.1(5) . .
C16 C15 C14 121.2(5) . .
C17 C16 C15 118.3(5) . .
C16 C17 C18 122.3(5) . .
C17 C18 C13 120.0(4) . .
C17 C18 C19 116.2(4) . .
C13 C18 C19 123.7(4) . .
N3 C19 C18 124.3(4) . .
N4 C20 C21 124.4(5) . .
N4 C20 N3 107.7(4) . .
C21 C20 N3 127.9(5) . .
C22 C21 C20 117.6(5) . .
C23 C22 C21 119.3(5) . .
C22 C23 C24 119.0(5) . .
N4 C24 C23 123.5(5) . .
C26 C25 C30 114.4(4) . .
C26 C25 B1 120.4(4) . .
C30 C25 B1 125.2(4) . .
C27 C26 C25 123.2(4) . .
C28 C27 C26 120.0(5) . .
C29 C28 C27 119.4(4) . .
C28 C29 C30 119.6(4) . .
C29 C30 C25 123.4(4) . .
C32 C31 C33 114.3(4) . .
C32 C31 B1 125.4(4) . .
C33 C31 B1 120.3(4) . .
C36 C32 C31 123.2(4) . .
C34 C33 C31 123.0(4) . .
C35 C34 C33 120.8(5) . .
C34 C35 C36 118.7(4) . .
C35 C36 C32 120.0(5) . .
C38 C37 C42 122.5(5) . .
C39 C38 C37 120.5(5) . .
C38 C39 C40 118.4(5) . .
C39 C40 C41 120.8(6) . .
C42 C41 C40 122.5(5) . .
C41 C42 C37 115.3(4) . .
C41 C42 B1 124.8(4) . .
C37 C42 B1 119.9(4) . .
C48 C43 C44 114.8(4) . .
C48 C43 B1 119.8(4) . .
C44 C43 B1 125.3(4) . .
C45 C44 C43 121.9(5) . .
C46 C45 C44 120.9(5) . .
C45 C46 C47 119.4(6) . .
C46 C47 C48 120.1(5) . .
C47 C48 C43 122.9(4) . .
C1S O1S C1S' 62.5 . .

loop_
_geom_bond_atom_site_label_1
_geom_bond_atom_site_label_2
_geom_bond_distance
_geom_bond_site_symmetry_2
Co1 O1 2.022(3) .
Co1 O1 2.022(3) 2_556
Co1 N1 2.124(3) .
Co1 N1 2.124(3) 2_556
Co1 O2 2.145(3) 2_556
Co1 O2 2.145(3) .
Co2 N3 2.018(3) .
Co2 O2 2.038(3) .
Co2 N2 2.089(3) .
Co2 O1 2.118(3) 2_556
Co2 O3 2.137(3) .
Co2 N4 2.397(4) .
O1 C1 1.348(4) .
O1 Co2 2.118(3) 2_556
O2 C13 1.320(5) .
O3 C49 1.497(4) .
N1 C7 1.286(4) .
N1 C8 1.429(5) .
N2 C12 1.338(5) .
N2 C8 1.355(5) .
N3 C19 1.276(5) .
N3 C20 1.417(5) .
N4 C24 1.328(6) .
N4 C20 1.341(5) .
B1 C43 1.638(6) .
B1 C25 1.640(6) .
B1 C31 1.643(6) .
B1 C42 1.657(6) .
C1 C2 1.384(5) .
C1 C6 1.408(5) .
C2 C3 1.385(5) .
C3 C4 1.378(6) .
C4 C5 1.363(6) .
C5 C6 1.404(5) .
C6 C7 1.432(5) .
C8 C9 1.382(5) .
C9 C10 1.381(6) .
C10 C11 1.384(6) .
C11 C12 1.368(6) .
C13 C14 1.405(5) .
C13 C18 1.417(5) .
C14 C15 1.383(6) .
C15 C16 1.378(6) .
C16 C17 1.363(6) .
C17 C18 1.405(6) .
C18 C19 1.442(6) .
C20 C21 1.377(5) .
C21 C22 1.374(6) .
C22 C23 1.364(6) .
C23 C24 1.379(6) .
C25 C26 1.398(5) .
C25 C30 1.399(5) .
C26 C27 1.388(5) .
C27 C28 1.377(5) .
C28 C29 1.375(6) .
C29 C30 1.393(5) .
C31 C32 1.393(5) .
C31 C33 1.395(5) .
C32 C36 1.387(5) .
C33 C34 1.382(5) .
C34 C35 1.361(6) .
C35 C36 1.376(6) .
C37 C38 1.382(6) .
C37 C42 1.396(5) .
C38 C39 1.361(7) .
C39 C40 1.376(7) .
C40 C41 1.379(6) .
C41 C42 1.377(6) .
C43 C48 1.391(5) .
C43 C44 1.398(5) .
C44 C45 1.393(7) .
C45 C46 1.345(7) .
C46 C47 1.363(7) .
C47 C48 1.385(6) .
O1S C1S 1.2902 .
O1S C1S' 1.3186 .
